data_4032273
loop_
_publ_author_name
'Paul, Avishek'
'Smith, Mark D.'
'Vannucci, Aaron K.'

_publ_section_title
;
 Photoredox-Assisted Reductive Cross-Coupling: Mechanistic Insight into
 Catalytic Aryl-Alkyl Cross-Couplings.
;
_journal_issue 4
_journal_name_full 'The Journal of organic chemistry'
_journal_page_first 1996
_journal_page_last 2003
_journal_paper_doi 10.1021/acs.joc.6b02830
_journal_volume 82
_journal_year 2017
_chemical_formula_moiety 'C40 H32 Cl2 N8 Ni2, 2(F6 P), C2 H3 N'
_chemical_formula_sum 'C42 H35 Cl2 F12 N9 Ni2 P2'
_chemical_formula_weight 1144.05
_space_group_crystal_system monoclinic
_space_group_IT_number 15
_space_group_name_Hall '-C 2yc'
_space_group_name_H-M_alt 'C 1 2/c 1'
_symmetry_space_group_name_Hall '-C 2yc'
_symmetry_space_group_name_H-M 'C 1 2/c 1'
_atom_sites_solution_hydrogens geom
_atom_sites_solution_primary direct
_audit_creation_date 2015-07-15
_audit_creation_method
;
Olex2 1.2
(compiled 2015.01.26 svn.r3150 for OlexSys, GUI svn.r4998)
;
_cell_angle_alpha 90
_cell_angle_beta 97.688(2)
_cell_angle_gamma 90
_cell_formula_units_Z 4
_cell_length_a 15.9755(8)
_cell_length_b 20.1371(10)
_cell_length_c 14.1329(7)
_cell_measurement_reflns_used 9256
_cell_measurement_temperature 100(2)
_cell_measurement_theta_max 30.05
_cell_measurement_theta_min 2.49
_cell_volume 4505.7(4)
_computing_cell_refinement 'SAINT v8.34A (Bruker, 2013)'
_computing_data_collection 'Bruker APEXII v2014.9-0 (Bruker, 2014)'
_computing_data_reduction 'SAINT v8.34A (Bruker, 2013)'
_computing_molecular_graphics 'Olex2 (Dolomanov et al., 2009)'
_computing_publication_material 'Olex2 (Dolomanov et al., 2009)'
_computing_structure_refinement 'XL (Sheldrick, 2008)'
_computing_structure_solution 'XT (Sheldrick, 2015)'
_diffrn_ambient_temperature 100(2)
_diffrn_detector 'Bruker PHOTON-100 area detector'
_diffrn_detector_area_resol_mean 10.4
_diffrn_detector_type 'CMOS area detector'
_diffrn_measured_fraction_theta_full 0.999
_diffrn_measured_fraction_theta_max 0.999
_diffrn_measurement_device 'three-circle diffractometer'
_diffrn_measurement_device_type 'Bruker D8 QUEST'
_diffrn_measurement_method '\w and \f scans'
_diffrn_radiation_monochromator 'mirror optics'
_diffrn_radiation_probe x-ray
_diffrn_radiation_type MoK\a
_diffrn_radiation_wavelength 0.71073
_diffrn_reflns_av_R_equivalents 0.0427
_diffrn_reflns_av_unetI/netI 0.0190
_diffrn_reflns_Laue_measured_fraction_full 0.999
_diffrn_reflns_Laue_measured_fraction_max 0.999
_diffrn_reflns_limit_h_max 22
_diffrn_reflns_limit_h_min -22
_diffrn_reflns_limit_k_max 28
_diffrn_reflns_limit_k_min -28
_diffrn_reflns_limit_l_max 19
_diffrn_reflns_limit_l_min -19
_diffrn_reflns_number 81637
_diffrn_reflns_point_group_measured_fraction_full 0.999
_diffrn_reflns_point_group_measured_fraction_max 0.999
_diffrn_reflns_theta_full 30.070
_diffrn_reflns_theta_max 30.068
_diffrn_reflns_theta_min 2.301
_diffrn_source 'microfocus sealed X-ray tube'
_diffrn_source_type 'Incoatec I\ms'
_exptl_absorpt_coefficient_mu 1.120
_exptl_absorpt_correction_T_max 0.4932
_exptl_absorpt_correction_T_min 0.4203
_exptl_absorpt_correction_type multi-scan
_exptl_absorpt_process_details
;
SADABS-2014/4 (Bruker,2014/4) was used for absorption correction.
wR2(int) was 0.1442 before and 0.0539 after correction.
The Ratio of minimum to maximum transmission is 0.8522.
The \l/2 correction factor is 0.00150.
;
_exptl_crystal_colour green
_exptl_crystal_colour_primary green
_exptl_crystal_density_diffrn 1.687
_exptl_crystal_description needle
_exptl_crystal_F_000 2312
_exptl_crystal_size_max 0.44
_exptl_crystal_size_mid 0.16
_exptl_crystal_size_min 0.12
_refine_diff_density_max 0.473
_refine_diff_density_min -0.521
_refine_diff_density_rms 0.064
_refine_ls_extinction_coef 0.00068(5)
_refine_ls_extinction_expression Fc^*^=kFc[1+0.001xFc^2^\l^3^/sin(2\q)]^-1/4^
_refine_ls_extinction_method SHELXL
_refine_ls_goodness_of_fit_ref 1.050
_refine_ls_hydrogen_treatment constr
_refine_ls_matrix_type full
_refine_ls_number_parameters 327
_refine_ls_number_reflns 6601
_refine_ls_number_restraints 0
_refine_ls_restrained_S_all 1.050
_refine_ls_R_factor_all 0.0361
_refine_ls_R_factor_gt 0.0284
_refine_ls_shift/su_max 0.001
_refine_ls_shift/su_mean 0.000
_refine_ls_structure_factor_coef Fsqd
_refine_ls_weighting_details 'w=1/[\s^2^(Fo^2^)+(0.0203P)^2^+8.0870P] where P=(Fo^2^+2Fc^2^)/3'
_refine_ls_weighting_scheme calc
_refine_ls_wR_factor_gt 0.0598
_refine_ls_wR_factor_ref 0.0626
_reflns_number_gt 5814
_reflns_number_total 6601
_reflns_threshold_expression 'I > 2\s(I)'
_cod_data_source_file jo6b02830_si_001.cif
_cod_data_source_block avi_2a_0m
_cod_database_code 4032273
_shelxl_version_number 2014/6
_shelx_space_group_comment
;
The symmetry employed for this shelxl refinement is uniquely defined
by the following loop, which should always be used as a source of
symmetry information in preference to the above space-group names.
They are only intended as comments.
;
_shelx_estimated_absorpt_t_max 0.877
_shelx_estimated_absorpt_t_min 0.639
_olex2_refinement_description
;
1. Fixed Uiso
 At 1.2 times of:
  All C(H) groups
 At 1.5 times of:
  All C(H,H,H) groups
2. Others
 Fixed Sof: N1S(0.5) C1S(0.5) C2S(0.5) H2SA(0.5) H2SB(0.5) H2SC(0.5)
3.a Aromatic/amide H refined with riding coordinates:
 C1(H1), C2(H2), C3(H3), C4(H4), C7(H7), C8(H8), C9(H9), C12(H12), C13(H13),
 C14(H14), C15(H15), C16(H16), C17(H17), C18(H18), C19(H19), C20(H20)
3.b Idealised Me refined as rotating group:
 C2S(H2SA,H2SB,H2SC)
;
_olex2_submission_special_instructions 'No special instructions were received'

loop_
_space_group_symop_operation_xyz
'x, y, z'
'-x, y, -z+1/2'
'x+1/2, y+1/2, z'
'-x+1/2, y+1/2, -z+1/2'
'-x, -y, -z'
'x, -y, z-1/2'
'-x+1/2, -y+1/2, -z'
'x+1/2, -y+1/2, z-1/2'

loop_
_atom_site_label
_atom_site_type_symbol
_atom_site_fract_x
_atom_site_fract_y
_atom_site_fract_z
_atom_site_U_iso_or_equiv
_atom_site_adp_type
_atom_site_occupancy
_atom_site_site_symmetry_order
_atom_site_calc_flag
_atom_site_refinement_flags_posn
_atom_site_refinement_flags_occupancy
_atom_site_disorder_assembly
_atom_site_disorder_group
Ni1 Ni 0.49589(2) 0.29397(2) 0.37753(2) 0.00960(5) Uani 1 1 d . . . .
Cl1 Cl 0.39736(2) 0.28696(2) 0.23821(2) 0.01190(6) Uani 1 1 d . . . .
N1 N 0.51419(7) 0.39730(5) 0.39079(8) 0.0112(2) Uani 1 1 d . . . .
N2 N 0.59358(7) 0.29911(6) 0.48174(8) 0.0115(2) Uani 1 1 d . . . .
N3 N 0.51842(7) 0.19324(6) 0.41128(8) 0.0131(2) Uani 1 1 d . . . .
N4 N 0.39955(7) 0.30233(6) 0.46622(8) 0.0142(2) Uani 1 1 d . . . .
C1 C 0.46715(9) 0.44549(7) 0.34564(9) 0.0133(2) Uani 1 1 d . . . .
H1 H 0.4175 0.4337 0.3043 0.016 Uiso 1 1 calc R . . .
C2 C 0.48836(9) 0.51245(7) 0.35710(10) 0.0152(3) Uani 1 1 d . . . .
H2 H 0.4525 0.5458 0.3264 0.018 Uiso 1 1 calc R . . .
C3 C 0.56250(9) 0.52941(7) 0.41393(10) 0.0163(3) Uani 1 1 d . . . .
H3 H 0.5800 0.5745 0.4197 0.020 Uiso 1 1 calc R . . .
C4 C 0.61106(9) 0.47991(7) 0.46237(10) 0.0151(3) Uani 1 1 d . . . .
H4 H 0.6619 0.4906 0.5024 0.018 Uiso 1 1 calc R . . .
C5 C 0.58415(8) 0.41457(7) 0.45131(9) 0.0118(2) Uani 1 1 d . . . .
C6 C 0.62718(8) 0.35865(7) 0.50582(9) 0.0124(2) Uani 1 1 d . . . .
C7 C 0.69531(9) 0.36439(7) 0.57813(10) 0.0173(3) Uani 1 1 d . . . .
H7 H 0.7193 0.4065 0.5956 0.021 Uiso 1 1 calc R . . .
C8 C 0.72727(9) 0.30691(8) 0.62394(10) 0.0193(3) Uani 1 1 d . . . .
H8 H 0.7728 0.3098 0.6744 0.023 Uiso 1 1 calc R . . .
C9 C 0.69330(9) 0.24518(7) 0.59669(10) 0.0173(3) Uani 1 1 d . . . .
H9 H 0.7153 0.2057 0.6272 0.021 Uiso 1 1 calc R . . .
C10 C 0.62581(9) 0.24316(7) 0.52312(9) 0.0134(2) Uani 1 1 d . . . .
C11 C 0.58427(9) 0.18215(7) 0.48059(10) 0.0149(3) Uani 1 1 d . . . .
C12 C 0.61197(11) 0.11853(8) 0.50644(12) 0.0257(3) Uani 1 1 d . . . .
H12 H 0.6577 0.1119 0.5558 0.031 Uiso 1 1 calc R . . .
C13 C 0.57154(13) 0.06477(8) 0.45882(15) 0.0376(5) Uani 1 1 d . . . .
H13 H 0.5901 0.0208 0.4743 0.045 Uiso 1 1 calc R . . .
C14 C 0.50383(12) 0.07591(8) 0.38843(14) 0.0310(4) Uani 1 1 d . . . .
H14 H 0.4750 0.0398 0.3554 0.037 Uiso 1 1 calc R . . .
C15 C 0.47900(9) 0.14094(7) 0.36707(11) 0.0182(3) Uani 1 1 d . . . .
H15 H 0.4323 0.1486 0.3193 0.022 Uiso 1 1 calc R . . .
C16 C 0.41038(10) 0.27971(8) 0.55669(11) 0.0206(3) Uani 1 1 d . . . .
H16 H 0.4600 0.2550 0.5782 0.025 Uiso 1 1 calc R . . .
C17 C 0.35265(11) 0.29069(9) 0.62004(12) 0.0272(3) Uani 1 1 d . . . .
H17 H 0.3624 0.2736 0.6832 0.033 Uiso 1 1 calc R . . .
C18 C 0.28045(11) 0.32714(8) 0.58950(13) 0.0268(3) Uani 1 1 d . . . .
H18 H 0.2401 0.3360 0.6316 0.032 Uiso 1 1 calc R . . .
C19 C 0.26833(10) 0.35028(8) 0.49702(12) 0.0245(3) Uani 1 1 d . . . .
H19 H 0.2193 0.3752 0.4742 0.029 Uiso 1 1 calc R . . .
C20 C 0.32872(9) 0.33673(7) 0.43760(11) 0.0190(3) Uani 1 1 d . . . .
H20 H 0.3195 0.3525 0.3737 0.023 Uiso 1 1 calc R . . .
P1 P 0.22048(2) 0.49828(2) 0.22608(3) 0.01789(8) Uani 1 1 d . . . .
F1 F 0.31009(6) 0.53467(5) 0.23526(7) 0.0293(2) Uani 1 1 d . . . .
F2 F 0.13062(6) 0.46228(5) 0.21650(8) 0.0324(2) Uani 1 1 d . . . .
F3 F 0.20348(7) 0.51692(6) 0.11490(7) 0.0336(2) Uani 1 1 d . . . .
F4 F 0.17741(6) 0.56669(5) 0.25190(7) 0.02335(19) Uani 1 1 d . . . .
F5 F 0.23744(7) 0.47989(5) 0.33780(7) 0.0285(2) Uani 1 1 d . . . .
F6 F 0.26359(7) 0.42996(6) 0.20080(9) 0.0400(3) Uani 1 1 d . . . .
N1S N 0.0175(4) 0.3075(2) 0.2290(3) 0.0554(13) Uani 0.5 1 d . P A -1
C1S C 0.0305(3) 0.34735(19) 0.2867(3) 0.0341(8) Uani 0.5 1 d . P A -1
C2S C 0.0494(2) 0.39465(17) 0.3628(2) 0.0277(7) Uani 0.5 1 d . P A -1
H2SA H 0.0997 0.4201 0.3528 0.042 Uiso 0.5 1 calc GR P A -1
H2SB H 0.0599 0.3712 0.4239 0.042 Uiso 0.5 1 calc GR P A -1
H2SC H 0.0014 0.4249 0.3634 0.042 Uiso 0.5 1 calc GR P A -1

loop_
_atom_site_aniso_label
_atom_site_aniso_U_11
_atom_site_aniso_U_22
_atom_site_aniso_U_33
_atom_site_aniso_U_23
_atom_site_aniso_U_13
_atom_site_aniso_U_12
Ni1 0.00964(8) 0.00972(8) 0.00856(8) 0.00007(6) -0.00205(6) -0.00093(6)
Cl1 0.01031(13) 0.01378(14) 0.01062(13) -0.00085(10) -0.00223(10) -0.00072(11)
N1 0.0115(5) 0.0117(5) 0.0101(5) -0.0014(4) 0.0008(4) -0.0007(4)
N2 0.0112(5) 0.0138(5) 0.0088(5) 0.0007(4) -0.0012(4) -0.0010(4)
N3 0.0126(5) 0.0133(5) 0.0126(5) 0.0021(4) -0.0017(4) -0.0016(4)
N4 0.0136(5) 0.0135(5) 0.0155(5) -0.0018(4) 0.0021(4) -0.0028(4)
C1 0.0140(6) 0.0141(6) 0.0116(6) -0.0007(5) 0.0013(5) 0.0003(5)
C2 0.0194(7) 0.0129(6) 0.0138(6) 0.0003(5) 0.0042(5) 0.0016(5)
C3 0.0207(7) 0.0123(6) 0.0167(6) -0.0029(5) 0.0061(5) -0.0043(5)
C4 0.0149(6) 0.0164(6) 0.0141(6) -0.0037(5) 0.0023(5) -0.0043(5)
C5 0.0111(6) 0.0145(6) 0.0101(6) -0.0018(4) 0.0022(5) -0.0006(5)
C6 0.0115(6) 0.0152(6) 0.0103(6) -0.0025(5) 0.0004(5) -0.0007(5)
C7 0.0151(6) 0.0197(7) 0.0155(6) -0.0059(5) -0.0036(5) -0.0015(5)
C8 0.0158(7) 0.0258(7) 0.0140(6) -0.0048(5) -0.0062(5) 0.0026(6)
C9 0.0163(7) 0.0209(7) 0.0131(6) 0.0003(5) -0.0040(5) 0.0033(5)
C10 0.0126(6) 0.0165(6) 0.0105(6) 0.0017(5) -0.0002(5) -0.0004(5)
C11 0.0148(6) 0.0155(6) 0.0134(6) 0.0035(5) -0.0021(5) -0.0016(5)
C12 0.0256(8) 0.0170(7) 0.0297(8) 0.0077(6) -0.0134(6) -0.0013(6)
C13 0.0403(11) 0.0127(7) 0.0516(12) 0.0090(7) -0.0238(9) -0.0020(7)
C14 0.0319(9) 0.0134(7) 0.0418(10) 0.0037(7) -0.0168(8) -0.0050(6)
C15 0.0172(7) 0.0141(6) 0.0209(7) 0.0027(5) -0.0059(5) -0.0030(5)
C16 0.0219(7) 0.0220(7) 0.0184(7) 0.0014(5) 0.0046(6) 0.0006(6)
C17 0.0313(9) 0.0313(9) 0.0207(7) 0.0010(6) 0.0100(6) -0.0013(7)
C18 0.0259(8) 0.0270(8) 0.0304(9) -0.0057(7) 0.0151(7) -0.0035(7)
C19 0.0177(7) 0.0234(7) 0.0330(9) -0.0045(6) 0.0058(6) 0.0015(6)
C20 0.0163(7) 0.0183(7) 0.0219(7) -0.0020(5) 0.0008(5) -0.0012(5)
P1 0.01428(17) 0.01947(18) 0.01828(18) -0.00580(14) -0.00388(13) 0.00129(14)
F1 0.0145(4) 0.0421(6) 0.0307(5) -0.0042(4) 0.0008(4) -0.0041(4)
F2 0.0213(5) 0.0286(5) 0.0444(6) -0.0031(5) -0.0059(4) -0.0090(4)
F3 0.0347(6) 0.0474(6) 0.0165(5) -0.0052(4) -0.0043(4) 0.0017(5)
F4 0.0201(4) 0.0209(4) 0.0273(5) -0.0071(4) -0.0034(4) 0.0049(4)
F5 0.0327(5) 0.0296(5) 0.0209(5) 0.0042(4) -0.0046(4) -0.0016(4)
F6 0.0370(6) 0.0321(6) 0.0466(7) -0.0201(5) -0.0104(5) 0.0153(5)
N1S 0.073(4) 0.053(2) 0.035(3) -0.0107(17) -0.011(2) 0.004(2)
C1S 0.042(2) 0.0271(18) 0.0330(19) 0.0047(15) 0.0030(16) -0.0015(16)
C2S 0.0275(17) 0.0290(17) 0.0268(16) 0.0033(13) 0.0041(13) -0.0019(14)

loop_
_atom_type_symbol
_atom_type_description
_atom_type_scat_dispersion_real
_atom_type_scat_dispersion_imag
_atom_type_scat_source
C C 0.0033 0.0016 'International Tables Vol C Tables 4.2.6.8 and 6.1.1.4'
H H 0.0000 0.0000 'International Tables Vol C Tables 4.2.6.8 and 6.1.1.4'
Cl Cl 0.1484 0.1585 'International Tables Vol C Tables 4.2.6.8 and 6.1.1.4'
F F 0.0171 0.0103 'International Tables Vol C Tables 4.2.6.8 and 6.1.1.4'
N N 0.0061 0.0033 'International Tables Vol C Tables 4.2.6.8 and 6.1.1.4'
Ni Ni 0.3393 1.1124 'International Tables Vol C Tables 4.2.6.8 and 6.1.1.4'
P P 0.1023 0.0942 'International Tables Vol C Tables 4.2.6.8 and 6.1.1.4'

loop_
_geom_angle_atom_site_label_1
_geom_angle_atom_site_label_2
_geom_angle_atom_site_label_3
_geom_angle
_geom_angle_site_symmetry_3
Cl1 Ni1 Cl1 83.602(13) 2_655
N1 Ni1 Cl1 101.71(3) .
N1 Ni1 Cl1 90.87(3) 2_655
N1 Ni1 N4 88.40(4) .
N2 Ni1 Cl1 87.23(3) 2_655
N2 Ni1 Cl1 170.84(3) .
N2 Ni1 N1 78.34(4) .
N2 Ni1 N3 77.88(5) .
N2 Ni1 N4 96.74(5) .
N3 Ni1 Cl1 101.93(3) .
N3 Ni1 Cl1 89.03(3) 2_655
N3 Ni1 N1 156.19(4) .
N3 Ni1 N4 93.34(5) .
N4 Ni1 Cl1 92.42(3) .
N4 Ni1 Cl1 175.73(3) 2_655
Ni1 Cl1 Ni1 96.010(12) 2_655
C1 N1 Ni1 127.77(9) .
C1 N1 C5 118.52(12) .
C5 N1 Ni1 113.68(9) .
C6 N2 Ni1 118.71(9) .
C6 N2 C10 121.63(11) .
C10 N2 Ni1 119.61(9) .
C11 N3 Ni1 114.52(9) .
C15 N3 Ni1 126.68(10) .
C15 N3 C11 118.60(12) .
C16 N4 Ni1 121.60(10) .
C20 N4 Ni1 120.85(10) .
C20 N4 C16 117.18(13) .
N1 C1 H1 118.8 .
N1 C1 C2 122.30(13) .
C2 C1 H1 118.8 .
C1 C2 H2 120.6 .
C3 C2 C1 118.85(13) .
C3 C2 H2 120.6 .
C2 C3 H3 120.4 .
C2 C3 C4 119.26(13) .
C4 C3 H3 120.4 .
C3 C4 H4 120.6 .
C3 C4 C5 118.82(13) .
C5 C4 H4 120.6 .
N1 C5 C4 122.03(12) .
N1 C5 C6 114.73(11) .
C4 C5 C6 123.21(12) .
N2 C6 C5 113.98(11) .
N2 C6 C7 120.49(13) .
C7 C6 C5 125.51(12) .
C6 C7 H7 120.8 .
C8 C7 C6 118.33(13) .
C8 C7 H7 120.8 .
C7 C8 H8 119.7 .
C7 C8 C9 120.68(13) .
C9 C8 H8 119.7 .
C8 C9 H9 121.1 .
C8 C9 C10 117.83(13) .
C10 C9 H9 121.1 .
N2 C10 C9 120.95(13) .
N2 C10 C11 113.22(11) .
C9 C10 C11 125.81(13) .
N3 C11 C10 114.69(12) .
N3 C11 C12 122.07(13) .
C12 C11 C10 123.20(13) .
C11 C12 H12 120.6 .
C13 C12 C11 118.75(14) .
C13 C12 H12 120.6 .
C12 C13 H13 120.3 .
C14 C13 C12 119.31(15) .
C14 C13 H13 120.3 .
C13 C14 H14 120.6 .
C13 C14 C15 118.75(15) .
C15 C14 H14 120.6 .
N3 C15 C14 122.50(14) .
N3 C15 H15 118.8 .
C14 C15 H15 118.8 .
N4 C16 H16 118.4 .
N4 C16 C17 123.18(15) .
C17 C16 H16 118.4 .
C16 C17 H17 120.6 .
C18 C17 C16 118.75(15) .
C18 C17 H17 120.6 .
C17 C18 H18 120.6 .
C19 C18 C17 118.70(15) .
C19 C18 H18 120.6 .
C18 C19 H19 120.4 .
C18 C19 C20 119.14(15) .
C20 C19 H19 120.4 .
N4 C20 C19 123.04(15) .
N4 C20 H20 118.5 .
C19 C20 H20 118.5 .
F1 P1 F3 90.26(6) .
F1 P1 F4 89.69(5) .
F1 P1 F5 89.68(6) .
F1 P1 F6 90.27(6) .
F2 P1 F1 179.64(7) .
F2 P1 F3 89.47(6) .
F2 P1 F4 90.06(5) .
F2 P1 F5 90.58(6) .
F2 P1 F6 89.98(6) .
F3 P1 F4 90.01(6) .
F3 P1 F5 179.74(7) .
F4 P1 F5 89.73(5) .
F6 P1 F3 90.24(6) .
F6 P1 F4 179.75(7) .
F6 P1 F5 90.02(6) .
N1S C1S C2S 176.8(5) .
C1S C2S H2SA 109.5 .
C1S C2S H2SB 109.5 .
C1S C2S H2SC 109.5 .
H2SA C2S H2SB 109.5 .
H2SA C2S H2SC 109.5 .
H2SB C2S H2SC 109.5 .

loop_
_geom_bond_atom_site_label_1
_geom_bond_atom_site_label_2
_geom_bond_distance
_geom_bond_site_symmetry_2
Ni1 Cl1 2.5200(4) 2_655
Ni1 Cl1 2.3548(3) .
Ni1 N1 2.1060(11) .
Ni1 N2 2.0002(11) .
Ni1 N3 2.1037(11) .
Ni1 N4 2.1176(12) .
Cl1 Ni1 2.5201(4) 2_655
N1 C1 1.3363(17) .
N1 C5 1.3586(17) .
N2 C6 1.3388(17) .
N2 C10 1.3403(17) .
N3 C11 1.3566(17) .
N3 C15 1.3382(18) .
N4 C16 1.3466(19) .
N4 C20 1.3422(19) .
C1 H1 0.9500 .
C1 C2 1.3945(19) .
C2 H2 0.9500 .
C2 C3 1.382(2) .
C3 H3 0.9500 .
C3 C4 1.386(2) .
C4 H4 0.9500 .
C4 C5 1.3866(18) .
C5 C6 1.4805(18) .
C6 C7 1.3947(19) .
C7 H7 0.9500 .
C7 C8 1.390(2) .
C8 H8 0.9500 .
C8 C9 1.390(2) .
C9 H9 0.9500 .
C9 C10 1.3947(19) .
C10 C11 1.4845(19) .
C11 C12 1.388(2) .
C12 H12 0.9500 .
C12 C13 1.388(2) .
C13 H13 0.9500 .
C13 C14 1.386(2) .
C14 H14 0.9500 .
C14 C15 1.390(2) .
C15 H15 0.9500 .
C16 H16 0.9500 .
C16 C17 1.386(2) .
C17 H17 0.9500 .
C17 C18 1.386(3) .
C18 H18 0.9500 .
C18 C19 1.377(2) .
C19 H19 0.9500 .
C19 C20 1.388(2) .
C20 H20 0.9500 .
P1 F1 1.5980(10) .
P1 F2 1.5977(10) .
P1 F3 1.6029(11) .
P1 F4 1.6036(9) .
P1 F5 1.6091(10) .
P1 F6 1.6001(11) .
N1S C1S 1.143(5) .
C1S C2S 1.437(5) .
C2S H2SA 0.9800 .
C2S H2SB 0.9800 .
C2S H2SC 0.9800 .

loop_
_geom_torsion_atom_site_label_1
_geom_torsion_atom_site_label_2
_geom_torsion_atom_site_label_3
_geom_torsion_atom_site_label_4
_geom_torsion
Ni1 N1 C1 C2 -176.73(10)
Ni1 N1 C5 C4 173.79(10)
Ni1 N1 C5 C6 -7.90(14)
Ni1 N2 C6 C5 1.49(15)
Ni1 N2 C6 C7 179.96(10)
Ni1 N2 C10 C9 -179.28(10)
Ni1 N2 C10 C11 2.46(15)
Ni1 N3 C11 C10 2.75(15)
Ni1 N3 C11 C12 -174.92(13)
Ni1 N3 C15 C14 173.53(13)
Ni1 N4 C16 C17 172.74(12)
Ni1 N4 C20 C19 -172.21(11)
N1 C1 C2 C3 2.8(2)
N1 C5 C6 N2 4.48(17)
N1 C5 C6 C7 -173.91(13)
N2 C6 C7 C8 0.2(2)
N2 C10 C11 N3 -3.37(18)
N2 C10 C11 C12 174.27(15)
N3 C11 C12 C13 0.9(3)
N4 C16 C17 C18 -0.5(3)
C1 N1 C5 C4 -4.53(19)
C1 N1 C5 C6 173.78(11)
C1 C2 C3 C4 -3.8(2)
C2 C3 C4 C5 0.8(2)
C3 C4 C5 N1 3.5(2)
C3 C4 C5 C6 -174.68(12)
C4 C5 C6 N2 -177.24(12)
C4 C5 C6 C7 4.4(2)
C5 N1 C1 C2 1.32(19)
C5 C6 C7 C8 178.49(13)
C6 N2 C10 C9 3.3(2)
C6 N2 C10 C11 -174.95(12)
C6 C7 C8 C9 1.5(2)
C7 C8 C9 C10 -0.8(2)
C8 C9 C10 N2 -1.6(2)
C8 C9 C10 C11 176.47(13)
C9 C10 C11 N3 178.46(13)
C9 C10 C11 C12 -3.9(2)
C10 N2 C6 C5 178.91(12)
C10 N2 C6 C7 -2.6(2)
C10 C11 C12 C13 -176.61(17)
C11 N3 C15 C14 -1.1(2)
C11 C12 C13 C14 -1.3(3)
C12 C13 C14 C15 0.6(3)
C13 C14 C15 N3 0.6(3)
C15 N3 C11 C10 177.99(13)
C15 N3 C11 C12 0.3(2)
C16 N4 C20 C19 0.9(2)
C16 C17 C18 C19 0.9(3)
C17 C18 C19 C20 -0.3(2)
C18 C19 C20 N4 -0.6(2)
C20 N4 C16 C17 -0.3(2)
